data_9011288
loop_
_publ_author_name
'Ptasiewicz-Bak H'
'Olovsson, I.'
'McIntyre, G. J.'

_publ_section_title
;
 Bonding deformation and superposition in the
 electron density of tetragonal NiSO4*6H2O at 25K
 Sample: T = 25 K, neutron refinement
 Note: anisoU's from ICSD
;
_journal_issue 2
_journal_name_full 'Acta Crystallographica, Section B'
_journal_page_first 192
_journal_page_last 201
_journal_paper_doi 10.1107/S0108768192009583
_journal_volume 49
_journal_year 1993
_chemical_formula_sum 'H12 Ni O10 S'
_chemical_name_mineral Retgersite
_space_group_IT_number 96
_symmetry_space_group_name_Hall 'P 4nw 2abw'
_symmetry_space_group_name_H-M 'P 43 21 2'
_cell_angle_alpha 90
_cell_angle_beta 90
_cell_angle_gamma 90
_cell_formula_units_Z 4
_cell_length_a 6.7778
_cell_length_b 6.7778
_cell_length_c 18.176
_cell_volume 834.979
_database_code_amcsd 0009870
_diffrn_ambient_temperature 25
_exptl_crystal_density_diffrn 2.091
_cod_depositor_comments
;
       Insterting Z value to be consistent with given formula
                                  miguel
;
_cod_original_cell_volume 834.980
_cod_original_formula_sum 'Ni S O10 H12'
_cod_database_code 9011288

loop_
_space_group_symop_operation_xyz
x,y,z
y,x,-z
1/2-y,1/2+x,3/4+z
1/2-x,1/2+y,3/4-z
-x,-y,1/2+z
-y,-x,1/2-z
1/2+y,1/2-x,1/4+z
1/2+x,1/2-y,1/4-z

loop_
_atom_site_aniso_label
_atom_site_aniso_U_11
_atom_site_aniso_U_22
_atom_site_aniso_U_33
_atom_site_aniso_U_12
_atom_site_aniso_U_13
_atom_site_aniso_U_23
Ni 0.00280 0.00280 0.00250 -0.00030 0.00000 0.00000
S 0.00280 0.00280 0.00350 -0.00030 0.00030 -0.00030
O4 0.00710 0.00520 0.00500 -0.00130 0.00220 0.00030
O5 0.00320 0.00530 0.00730 0.00070 -0.00040 -0.00040
O1 0.00810 0.00560 0.00670 -0.00240 -0.00220 0.00210
O2 0.00470 0.00570 0.00640 -0.00010 -0.00120 -0.00070
O3 0.00570 0.00510 0.00500 0.00050 0.00030 -0.00040
H11 0.01930 0.01720 0.02520 -0.00670 -0.00520 0.00080
H12 0.02540 0.02320 0.01490 -0.00100 -0.00840 0.00570
H21 0.01630 0.01970 0.03060 0.00870 -0.00010 -0.00330
H22 0.02010 0.01380 0.02580 -0.00490 -0.00100 -0.00220
H31 0.02190 0.01630 0.02230 0.00780 -0.00040 0.00380
H32 0.01870 0.01910 0.01940 -0.00370 0.00560 0.00390

loop_
_atom_site_label
_atom_site_fract_x
_atom_site_fract_y
_atom_site_fract_z
_atom_site_U_iso_or_equiv
Ni -0.21245 -0.21245 0.00000 0.00270
S -0.70911 -0.70911 0.00000 0.00300
O4 -0.61859 -0.62248 -0.06655 0.00580
O5 -0.92505 -0.67228 -0.00159 0.00530
O1 -0.17388 0.04476 -0.05344 0.00680
O2 -0.47243 -0.24605 -0.05701 0.00560
O3 -0.06757 -0.35978 -0.08493 0.00520
H11 0.92220 0.14593 -0.04112 0.02060
H12 0.74951 0.08165 -0.09621 0.02120
H21 -0.57037 -0.14552 -0.05730 0.02220
H22 0.46394 0.62418 -0.05963 0.01990
H31 0.01042 0.53081 -0.06586 0.02020
H32 0.01639 0.72461 -0.11639 0.01910

loop_
_cod_related_entry_id
_cod_related_entry_database
_cod_related_entry_code
1 AMCSD 0009870
